data_1537257
loop_
_publ_author_name
'Larsen, S.'
'Henriksen, L.'

_publ_section_title
;
 1,2,3-triselenetan-4-(Se,Se-dibromoselone); C Br2 Se4, crystal structure
 and mechanism of formation
;
_journal_name_full 'Acta Chemica Scandinavica, Series A: (28,1974-)'
_journal_page_first 289
_journal_page_last 296
_journal_volume 38
_journal_year 1984
_chemical_formula_sum 'C Br2 Se4'
_space_group_IT_number 33
_symmetry_space_group_name_Hall 'P 2c -2n'
_symmetry_space_group_name_H-M 'P n a 21'
_cell_angle_alpha 90
_cell_angle_beta 90
_cell_angle_gamma 90
_cell_formula_units_Z 4
_cell_length_a 21.169
_cell_length_b 4.176
_cell_length_c 8.496
_cell_volume 751.061
_citation_journal_id_ASTM ACAPCT
_cod_data_source_file Larsen_ACAPCT_1984_654.cif
_cod_data_source_block C1Br2Se4
_cod_original_cell_volume 751.0613
_cod_original_formula_sum 'C1 Br2 Se4'
_cod_database_code 1537257

loop_
_symmetry_equiv_pos_as_xyz
x,y,z
-x,-y,z+1/2
-x+1/2,y+1/2,z+1/2
x+1/2,-y+1/2,z

loop_
_atom_site_label
_atom_site_type_symbol
_atom_site_fract_x
_atom_site_fract_y
_atom_site_fract_z
_atom_site_occupancy
_atom_site_U_iso_or_equiv
Se2 Se 0.81006 0.3667 0.5182 1 0.0
Se4 Se 0.92499 0.7205 0.0735 1 0.0
Se1 Se-1 0.8008 0.3924 0.2402 1 0.0
Br1 Br-1 0.01383 0.8905 0.25 1 0.0
Br2 Br-1 0.8302 0.5286 -0.1006 1 0.0
C1 C+4 0.8799 0.577 0.2494 1 0.0
Se3 Se-1 0.90851 0.6038 0.4517 1 0.0
